data_4027901
loop_
_publ_author_name
'Alma R. Morales'
'Andrew Frazer'
'Adam W. Woodward'
'Hyo-Yang Ahn-White'
'Alexandr Fonari'
'Paul Tongwa'
'Tatiana Timofeeva'
'Kevin D. Belfield'

_publ_section_title
;
 Design, Synthesis, and Structural and Spectroscopic Studies of Push-Pull
 Two-Photon Absorbing Chromophores with Acceptor Groups of Varying
 Strength
;
_journal_name_full 'Journal of Organic Chemistry'
_journal_page_first 1014
_journal_page_last 1025
_journal_paper_doi 10.1021/jo302423p
_journal_volume 78
_journal_year 2013
_chemical_formula_moiety 'C33 H27 N3'
_chemical_formula_sum 'C33 H27 N3'
_chemical_formula_weight 465.58
_chemical_name_systematic
; 
 ? 
;
_space_group_IT_number 2
_symmetry_cell_setting triclinic
_symmetry_space_group_name_Hall '-P 1'
_symmetry_space_group_name_H-M 'P -1'
_atom_sites_solution_hydrogens geom
_atom_sites_solution_primary direct
_atom_sites_solution_secondary difmap
_audit_creation_method SHELXL-97
_cell_angle_alpha 98.756(2)
_cell_angle_beta 101.508(2)
_cell_angle_gamma 97.415(2)
_cell_formula_units_Z 2
_cell_length_a 8.3392(13)
_cell_length_b 10.0974(16)
_cell_length_c 15.684(3)
_cell_measurement_reflns_used 2666
_cell_measurement_temperature 100(2)
_cell_measurement_theta_max 30.44
_cell_measurement_theta_min 2.25
_cell_volume 1261.6(4)
_computing_cell_refinement 'SAINTPlus, v. 6.2 (Bruker, 2001)'
_computing_data_collection 'APEX2 (Bruker, 2005)'
_computing_data_reduction 'SAINTPlus, v. 6.2 (Bruker, 2001)'
_computing_molecular_graphics 'SHELXTL, v. 6.12 (Sheldrick, 2001)'
_computing_publication_material 'SHELXTL, v. 6.12 (Sheldrick, 2001)'
_computing_structure_refinement 'SHELXTL, v. 6.12 (Sheldrick, 2001)'
_computing_structure_solution 'SHELXTL, v. 6.12 (Sheldrick, 2001)'
_diffrn_ambient_temperature 100(2)
_diffrn_measured_fraction_theta_full 0.993
_diffrn_measured_fraction_theta_max 0.993
_diffrn_measurement_device_type 'Bruker SMART APEX II CCD area detector'
_diffrn_measurement_method 'phi and omega scans'
_diffrn_radiation_monochromator graphite
_diffrn_radiation_source 'fine-focus sealed tube'
_diffrn_radiation_type MoK\a
_diffrn_radiation_wavelength 0.71073
_diffrn_reflns_av_R_equivalents 0.0645
_diffrn_reflns_av_sigmaI/netI 0.0855
_diffrn_reflns_limit_h_max 11
_diffrn_reflns_limit_h_min -11
_diffrn_reflns_limit_k_max 13
_diffrn_reflns_limit_k_min -13
_diffrn_reflns_limit_l_max 20
_diffrn_reflns_limit_l_min -20
_diffrn_reflns_number 16761
_diffrn_reflns_theta_full 28.00
_diffrn_reflns_theta_max 28.00
_diffrn_reflns_theta_min 2.07
_exptl_absorpt_coefficient_mu 0.072
_exptl_absorpt_correction_T_max 0.984
_exptl_absorpt_correction_T_min 0.984
_exptl_absorpt_correction_type multi-scan
_exptl_absorpt_process_details 'SADABS (Sheldrick, 2003)'
_exptl_crystal_colour colourless
_exptl_crystal_density_diffrn 1.226
_exptl_crystal_description prism
_exptl_crystal_F_000 492
_exptl_crystal_size_max 0.20
_exptl_crystal_size_mid 0.20
_exptl_crystal_size_min 0.20
_refine_diff_density_max 0.397
_refine_diff_density_min -0.478
_refine_diff_density_rms 0.050
_refine_ls_extinction_method none
_refine_ls_goodness_of_fit_ref 1.001
_refine_ls_hydrogen_treatment constr
_refine_ls_matrix_type full
_refine_ls_number_parameters 318
_refine_ls_number_reflns 6046
_refine_ls_number_restraints 20
_refine_ls_restrained_S_all 1.003
_refine_ls_R_factor_all 0.1247
_refine_ls_R_factor_gt 0.0585
_refine_ls_shift/su_max 0.000
_refine_ls_shift/su_mean 0.000
_refine_ls_structure_factor_coef Fsqd
_refine_ls_weighting_details 'calc w=1/[\s^2^(Fo^2^)+(0.0660P)^2^+0.3000P] where P=(Fo^2^+2Fc^2^)/3'
_refine_ls_weighting_scheme calc
_refine_ls_wR_factor_gt 0.1293
_refine_ls_wR_factor_ref 0.1577
_reflns_number_gt 3370
_reflns_number_total 6046
_reflns_threshold_expression I>2\s(I)
_cod_data_source_file jo302423p_si_003.cif
_cod_data_source_block paul38
_cod_original_cell_volume 1261.5(4)
_cod_database_code 4027901

loop_
_symmetry_equiv_pos_as_xyz
'x, y, z'
'-x, -y, -z'

loop_
_atom_site_label
_atom_site_type_symbol
_atom_site_fract_x
_atom_site_fract_y
_atom_site_fract_z
_atom_site_U_iso_or_equiv
_atom_site_adp_type
_atom_site_occupancy
_atom_site_symmetry_multiplicity
_atom_site_calc_flag
_atom_site_refinement_flags
_atom_site_disorder_assembly
_atom_site_disorder_group
N1 N 0.9290(3) 1.1091(3) 0.05323(18) 0.0368(4) Uani 0.60 1 d PD A 1
N1' N 0.1881(4) 0.8847(5) -0.1034(3) 0.0368(4) Uani 0.40 1 d PD B 2
N2 N 0.6199(5) 1.0899(4) -0.20810(19) 0.0368(4) Uani 0.60 1 d PD A 1
N2' N 0.5835(8) 1.0622(5) -0.2245(3) 0.0368(4) Uani 0.40 1 d PD B 2
C1 C 0.8878(3) 0.6683(2) 0.19884(14) 0.0259(5) Uani 1 1 d . . .
C2 C 0.7452(3) 0.6899(2) 0.12662(14) 0.0257(5) Uani 1 1 d . . .
N3 N 0.8244(2) 0.31717(19) 0.39376(12) 0.0297(4) Uani 1 1 d . . .
C3 C 0.7497(3) 0.7719(2) 0.06437(15) 0.0300(5) Uani 1 1 d . . .
H3 H 0.8515 0.8240 0.0620 0.036 Uiso 1 1 calc R . .
C4 C 0.6013(3) 0.7780(2) 0.00391(14) 0.0269(5) Uani 1 1 d . . .
C5 C 0.4526(3) 0.6999(2) 0.00891(15) 0.0286(5) Uani 1 1 d . . .
H5 H 0.3533 0.7026 -0.0323 0.034 Uiso 1 1 calc R . .
C6 C 0.4471(3) 0.6196(2) 0.07196(15) 0.0281(5) Uani 1 1 d . . .
H6 H 0.3451 0.5688 0.0751 0.034 Uiso 1 1 calc R . .
C7 C 0.5943(3) 0.6142(2) 0.13127(14) 0.0242(5) Uani 1 1 d . . .
C8 C 0.6266(3) 0.5340(2) 0.20093(14) 0.0238(5) Uani 1 1 d . . .
C9 C 0.5215(3) 0.4387(2) 0.22841(14) 0.0266(5) Uani 1 1 d . . .
H9 H 0.4056 0.4219 0.2035 0.032 Uiso 1 1 calc R . .
C10 C 0.5887(3) 0.3686(2) 0.29264(14) 0.0275(5) Uani 1 1 d . . .
H10 H 0.5184 0.3020 0.3109 0.033 Uiso 1 1 calc R . .
C11 C 0.7590(3) 0.3950(2) 0.33084(14) 0.0262(5) Uani 1 1 d . . .
C12 C 0.8629(3) 0.4947(2) 0.30576(14) 0.0262(5) Uani 1 1 d . . .
H12 H 0.9777 0.5156 0.3334 0.031 Uiso 1 1 calc R . .
C13 C 0.7972(2) 0.5626(2) 0.24020(14) 0.0243(5) Uani 1 1 d . . .
C14 C 1.0301(3) 0.6153(2) 0.16204(15) 0.0301(5) Uani 1 1 d . . .
H14A H 1.0687 0.6784 0.1251 0.036 Uiso 1 1 calc R . .
H14B H 1.1239 0.6170 0.2123 0.036 Uiso 1 1 calc R . .
C15 C 0.9858(3) 0.4722(2) 0.10696(15) 0.0321(5) Uani 1 1 d . . .
H15A H 0.8899 0.4679 0.0583 0.048 Uiso 1 1 calc R . .
H15B H 0.9585 0.4072 0.1444 0.048 Uiso 1 1 calc R . .
H15C H 1.0805 0.4495 0.0827 0.048 Uiso 1 1 calc R . .
C16 C 0.9588(3) 0.8015(2) 0.26676(15) 0.0312(5) Uani 1 1 d . . .
H16A H 1.0446 0.7818 0.3145 0.037 Uiso 1 1 calc R . .
H16B H 1.0144 0.8674 0.2368 0.037 Uiso 1 1 calc R . .
C17 C 0.8335(3) 0.8682(2) 0.30873(16) 0.0375(6) Uani 1 1 d . . .
H17A H 0.7745 0.8033 0.3370 0.056 Uiso 1 1 calc R . .
H17B H 0.7539 0.8968 0.2630 0.056 Uiso 1 1 calc R . .
H17C H 0.8912 0.9478 0.3533 0.056 Uiso 1 1 calc R . .
C18 C 0.9675(3) 0.2597(2) 0.38607(15) 0.0279(5) Uani 1 1 d . . .
C19 C 1.0035(3) 0.2257(2) 0.30288(16) 0.0338(6) Uani 1 1 d . . .
H19 H 0.9298 0.2397 0.2517 0.041 Uiso 1 1 calc R . .
C20 C 1.1451(3) 0.1721(2) 0.29435(19) 0.0396(6) Uani 1 1 d . . .
H20 H 1.1683 0.1502 0.2374 0.048 Uiso 1 1 calc R . .
C21 C 1.2531(3) 0.1499(2) 0.36790(19) 0.0405(6) Uani 1 1 d . . .
H21 H 1.3511 0.1142 0.3620 0.049 Uiso 1 1 calc R . .
C22 C 1.2166(3) 0.1806(2) 0.45045(18) 0.0363(6) Uani 1 1 d . . .
H22 H 1.2891 0.1635 0.5011 0.044 Uiso 1 1 calc R . .
C23 C 1.0761(3) 0.2357(2) 0.46023(16) 0.0309(5) Uani 1 1 d . . .
H23 H 1.0536 0.2571 0.5173 0.037 Uiso 1 1 calc R . .
C24 C 0.7491(3) 0.3073(2) 0.46738(14) 0.0257(5) Uani 1 1 d . . .
C25 C 0.7161(3) 0.1840(2) 0.49486(15) 0.0302(5) Uani 1 1 d . . .
H25 H 0.7403 0.1035 0.4635 0.036 Uiso 1 1 calc R . .
C26 C 0.6477(3) 0.1790(2) 0.56834(16) 0.0343(6) Uani 1 1 d . . .
H26 H 0.6279 0.0952 0.5880 0.041 Uiso 1 1 calc R . .
C27 C 0.6080(3) 0.2953(3) 0.61326(15) 0.0350(6) Uani 1 1 d . . .
H27 H 0.5610 0.2914 0.6634 0.042 Uiso 1 1 calc R . .
C28 C 0.6374(3) 0.4168(3) 0.58422(16) 0.0348(6) Uani 1 1 d . . .
H28 H 0.6092 0.4964 0.6142 0.042 Uiso 1 1 calc R . .
C29 C 0.7078(3) 0.4235(2) 0.51186(15) 0.0295(5) Uani 1 1 d . . .
H29 H 0.7279 0.5076 0.4926 0.035 Uiso 1 1 calc R . .
C30 C 0.5998(3) 0.86114(19) -0.06215(15) 0.0369(6) Uani 1 1 d D . .
H30A H 0.5171 0.8223 -0.1141 0.044 Uiso 0.60 1 calc PR C 1
H30B H 0.7097 0.8824 -0.0717 0.044 Uiso 0.40 1 d PR C 2
C31 C 0.6823(4) 0.9774(3) -0.07040(17) 0.0368(4) Uani 0.60 1 d PD A 1
C32 C 0.8209(4) 1.0486(4) -0.0014(2) 0.0368(4) Uani 0.60 1 d PD A 1
C33 C 0.6463(5) 1.0393(4) -0.1474(2) 0.0368(4) Uani 0.60 1 d PD A 1
C31' C 0.4952(4) 0.9167(4) -0.1145(3) 0.0368(4) Uani 0.40 1 d PD B 2
C32' C 0.3250(4) 0.8960(5) -0.1068(4) 0.0368(4) Uani 0.40 1 d PD B 2
C33' C 0.5517(7) 0.9987(5) -0.1737(3) 0.0368(4) Uani 0.40 1 d PD B 2

loop_
_atom_site_aniso_label
_atom_site_aniso_U_11
_atom_site_aniso_U_22
_atom_site_aniso_U_33
_atom_site_aniso_U_23
_atom_site_aniso_U_13
_atom_site_aniso_U_12
N1 0.0423(9) 0.0341(8) 0.0323(8) 0.0105(6) 0.0024(6) 0.0048(6)
N1' 0.0423(9) 0.0341(8) 0.0323(8) 0.0105(6) 0.0024(6) 0.0048(6)
N2 0.0423(9) 0.0341(8) 0.0323(8) 0.0105(6) 0.0024(6) 0.0048(6)
N2' 0.0423(9) 0.0341(8) 0.0323(8) 0.0105(6) 0.0024(6) 0.0048(6)
C1 0.0232(11) 0.0266(11) 0.0256(12) 0.0076(9) 0.0008(9) -0.0006(9)
C2 0.0261(11) 0.0251(11) 0.0236(12) 0.0053(9) 0.0018(9) 0.0005(9)
N3 0.0326(10) 0.0349(10) 0.0301(11) 0.0168(9) 0.0126(8) 0.0149(8)
C3 0.0301(12) 0.0301(12) 0.0280(13) 0.0083(10) 0.0048(10) -0.0023(9)
C4 0.0321(12) 0.0243(11) 0.0225(12) 0.0058(9) 0.0021(9) 0.0031(9)
C5 0.0267(11) 0.0284(11) 0.0292(13) 0.0067(10) -0.0002(10) 0.0068(9)
C6 0.0233(11) 0.0294(12) 0.0310(13) 0.0073(10) 0.0039(10) 0.0034(9)
C7 0.0264(11) 0.0230(10) 0.0235(12) 0.0033(9) 0.0057(9) 0.0057(8)
C8 0.0254(11) 0.0231(10) 0.0227(11) 0.0028(9) 0.0050(9) 0.0057(8)
C9 0.0247(11) 0.0286(11) 0.0265(12) 0.0062(9) 0.0054(9) 0.0035(9)
C10 0.0291(12) 0.0279(11) 0.0276(12) 0.0083(9) 0.0090(10) 0.0040(9)
C11 0.0302(12) 0.0287(11) 0.0233(12) 0.0081(9) 0.0084(9) 0.0105(9)
C12 0.0243(11) 0.0305(12) 0.0236(12) 0.0064(9) 0.0031(9) 0.0055(9)
C13 0.0241(11) 0.0240(11) 0.0244(12) 0.0042(9) 0.0052(9) 0.0036(9)
C14 0.0226(11) 0.0394(13) 0.0279(13) 0.0113(10) 0.0035(9) 0.0009(10)
C15 0.0296(12) 0.0368(13) 0.0307(13) 0.0077(11) 0.0090(10) 0.0029(10)
C16 0.0300(12) 0.0304(12) 0.0290(13) 0.0076(10) -0.0003(10) -0.0017(9)
C17 0.0440(14) 0.0316(13) 0.0327(14) 0.0039(11) 0.0017(11) 0.0038(11)
C18 0.0303(12) 0.0223(11) 0.0345(13) 0.0089(10) 0.0120(10) 0.0051(9)
C19 0.0403(13) 0.0301(12) 0.0380(14) 0.0130(11) 0.0171(11) 0.0100(10)
C20 0.0460(15) 0.0306(13) 0.0549(17) 0.0173(12) 0.0282(13) 0.0146(11)
C21 0.0351(13) 0.0315(13) 0.0664(19) 0.0200(13) 0.0261(13) 0.0115(10)
C22 0.0295(12) 0.0291(12) 0.0517(17) 0.0151(11) 0.0067(11) 0.0040(10)
C23 0.0310(12) 0.0265(11) 0.0364(14) 0.0092(10) 0.0066(10) 0.0062(9)
C24 0.0241(11) 0.0288(11) 0.0260(12) 0.0087(9) 0.0052(9) 0.0065(9)
C25 0.0304(12) 0.0298(12) 0.0324(13) 0.0099(10) 0.0061(10) 0.0091(9)
C26 0.0311(12) 0.0395(14) 0.0363(14) 0.0196(11) 0.0063(11) 0.0075(10)
C27 0.0266(12) 0.0553(16) 0.0257(13) 0.0139(12) 0.0050(10) 0.0100(11)
C28 0.0353(13) 0.0408(14) 0.0289(13) 0.0043(11) 0.0058(11) 0.0134(11)
C29 0.0313(12) 0.0278(11) 0.0307(13) 0.0088(10) 0.0065(10) 0.0068(9)
C30 0.0572(16) 0.0290(12) 0.0243(13) 0.0045(10) 0.0093(11) 0.0060(11)
C31 0.0423(9) 0.0341(8) 0.0323(8) 0.0105(6) 0.0024(6) 0.0048(6)
C32 0.0423(9) 0.0341(8) 0.0323(8) 0.0105(6) 0.0024(6) 0.0048(6)
C33 0.0423(9) 0.0341(8) 0.0323(8) 0.0105(6) 0.0024(6) 0.0048(6)
C31' 0.0423(9) 0.0341(8) 0.0323(8) 0.0105(6) 0.0024(6) 0.0048(6)
C32' 0.0423(9) 0.0341(8) 0.0323(8) 0.0105(6) 0.0024(6) 0.0048(6)
C33' 0.0423(9) 0.0341(8) 0.0323(8) 0.0105(6) 0.0024(6) 0.0048(6)

loop_
_atom_type_symbol
_atom_type_description
_atom_type_scat_dispersion_real
_atom_type_scat_dispersion_imag
_atom_type_scat_source
C C 0.0033 0.0016 'International Tables Vol C Tables 4.2.6.8 and 6.1.1.4'
H H 0.0000 0.0000 'International Tables Vol C Tables 4.2.6.8 and 6.1.1.4'
N N 0.0061 0.0033 'International Tables Vol C Tables 4.2.6.8 and 6.1.1.4'

loop_
_geom_angle_atom_site_label_1
_geom_angle_atom_site_label_2
_geom_angle_atom_site_label_3
_geom_angle
C13 C1 C2 100.68(16)
C13 C1 C14 111.78(17)
C2 C1 C14 113.25(18)
C13 C1 C16 111.19(18)
C2 C1 C16 110.84(17)
C14 C1 C16 108.95(17)
C3 C2 C7 120.5(2)
C3 C2 C1 128.75(19)
C7 C2 C1 110.76(18)
C18 N3 C11 119.94(18)
C18 N3 C24 121.43(17)
C11 N3 C24 118.48(17)
C2 C3 C4 119.4(2)
C2 C3 H3 120.3
C4 C3 H3 120.3
C5 C4 C3 119.08(19)
C5 C4 C30 119.4(2)
C3 C4 C30 121.5(2)
C6 C5 C4 121.7(2)
C6 C5 H5 119.2
C4 C5 H5 119.2
C5 C6 C7 118.8(2)
C5 C6 H6 120.6
C7 C6 H6 120.6
C6 C7 C2 120.5(2)
C6 C7 C8 130.64(19)
C2 C7 C8 108.78(18)
C9 C8 C13 120.5(2)
C9 C8 C7 131.13(19)
C13 C8 C7 108.34(18)
C10 C9 C8 119.0(2)
C10 C9 H9 120.5
C8 C9 H9 120.5
C9 C10 C11 120.7(2)
C9 C10 H10 119.6
C11 C10 H10 119.6
C12 C11 C10 120.1(2)
C12 C11 N3 120.77(19)
C10 C11 N3 119.12(19)
C13 C12 C11 119.35(19)
C13 C12 H12 120.3
C11 C12 H12 120.3
C12 C13 C8 120.26(19)
C12 C13 C1 128.40(19)
C8 C13 C1 111.31(18)
C15 C14 C1 115.01(17)
C15 C14 H14A 108.5
C1 C14 H14A 108.5
C15 C14 H14B 108.5
C1 C14 H14B 108.5
H14A C14 H14B 107.5
C14 C15 H15A 109.5
C14 C15 H15B 109.5
H15A C15 H15B 109.5
C14 C15 H15C 109.5
H15A C15 H15C 109.5
H15B C15 H15C 109.5
C17 C16 C1 115.68(18)
C17 C16 H16A 108.4
C1 C16 H16A 108.4
C17 C16 H16B 108.4
C1 C16 H16B 108.4
H16A C16 H16B 107.4
C16 C17 H17A 109.5
C16 C17 H17B 109.5
H17A C17 H17B 109.5
C16 C17 H17C 109.5
H17A C17 H17C 109.5
H17B C17 H17C 109.5
C23 C18 C19 118.5(2)
C23 C18 N3 121.5(2)
C19 C18 N3 120.0(2)
C20 C19 C18 120.7(2)
C20 C19 H19 119.6
C18 C19 H19 119.6
C21 C20 C19 120.5(2)
C21 C20 H20 119.7
C19 C20 H20 119.7
C20 C21 C22 119.1(2)
C20 C21 H21 120.4
C22 C21 H21 120.4
C23 C22 C21 121.0(2)
C23 C22 H22 119.5
C21 C22 H22 119.5
C22 C23 C18 120.0(2)
C22 C23 H23 120.0
C18 C23 H23 120.0
C29 C24 C25 119.6(2)
C29 C24 N3 119.08(19)
C25 C24 N3 121.28(19)
C26 C25 C24 119.7(2)
C26 C25 H25 120.2
C24 C25 H25 120.2
C27 C26 C25 120.6(2)
C27 C26 H26 119.7
C25 C26 H26 119.7
C28 C27 C26 119.3(2)
C28 C27 H27 120.4
C26 C27 H27 120.4
C27 C28 C29 120.7(2)
C27 C28 H28 119.7
C29 C28 H28 119.7
C28 C29 C24 120.1(2)
C28 C29 H29 120.0
C24 C29 H29 120.0
C31' C30 C31 73.4(2)
C31' C30 C4 140.0(3)
C31 C30 C4 137.1(2)
C31' C30 H30A 48.9
C31 C30 H30A 111.4
C4 C30 H30A 111.4
C31' C30 H30B 110.1
C31 C30 H30B 49.7
C4 C30 H30B 109.9
H30A C30 H30B 114.8
C30 C31 C33 123.9(3)
C30 C31 C32 120.5(2)
C33 C31 C32 115.6(3)
C30 C31 H30B 46.3
C33 C31 H30B 124.2
C32 C31 H30B 98.3
N1 C32 C31 177.7(4)
N2 C33 C31 179.0(5)
C30 C31' C32' 116.7(3)
C30 C31' C33' 120.9(3)
C32' C31' C33' 122.3(4)
N1' C32' C31' 176.4(6)
N2' C33' C31' 174.5(6)

loop_
_geom_bond_atom_site_label_1
_geom_bond_atom_site_label_2
_geom_bond_distance
N1 C32 1.1451(8)
N1' C32' 1.1456(9)
N2 C33 1.1443(8)
N2' C33' 1.1457(9)
C1 C13 1.526(3)
C1 C2 1.533(3)
C1 C14 1.540(3)
C1 C16 1.550(3)
C2 C3 1.376(3)
C2 C7 1.406(3)
N3 C18 1.410(3)
N3 C11 1.422(3)
N3 C24 1.430(3)
C3 C4 1.415(3)
C3 H3 0.9500
C4 C5 1.404(3)
C4 C30 1.429(3)
C5 C6 1.374(3)
C5 H5 0.9500
C6 C7 1.397(3)
C6 H6 0.9500
C7 C8 1.459(3)
C8 C9 1.393(3)
C8 C13 1.406(3)
C9 C10 1.387(3)
C9 H9 0.9500
C10 C11 1.401(3)
C10 H10 0.9500
C11 C12 1.396(3)
C12 C13 1.384(3)
C12 H12 0.9500
C14 C15 1.525(3)
C14 H14A 0.9900
C14 H14B 0.9900
C15 H15A 0.9800
C15 H15B 0.9800
C15 H15C 0.9800
C16 C17 1.517(3)
C16 H16A 0.9900
C16 H16B 0.9900
C17 H17A 0.9800
C17 H17B 0.9800
C17 H17C 0.9800
C18 C23 1.398(3)
C18 C19 1.399(3)
C19 C20 1.383(3)
C19 H19 0.9500
C20 C21 1.381(4)
C20 H20 0.9500
C21 C22 1.387(4)
C21 H21 0.9500
C22 C23 1.386(3)
C22 H22 0.9500
C23 H23 0.9500
C24 C29 1.390(3)
C24 C25 1.390(3)
C25 C26 1.389(3)
C25 H25 0.9500
C26 C27 1.388(3)
C26 H26 0.9500
C27 C28 1.381(3)
C27 H27 0.9500
C28 C29 1.384(3)
C28 H28 0.9500
C29 H29 0.9500
C30 C31' 1.3158(10)
C30 C31 1.3194(10)
C30 H30A 0.9500
C30 H30B 0.9599
C31 C33 1.4398(8)
C31 C32 1.4398(8)
C31 H30B 1.0123
C31' C32' 1.4395(9)
C31' C33' 1.4403(9)

loop_
_geom_torsion_atom_site_label_1
_geom_torsion_atom_site_label_2
_geom_torsion_atom_site_label_3
_geom_torsion_atom_site_label_4
_geom_torsion
C13 C1 C2 C3 -178.0(2)
C14 C1 C2 C3 -58.5(3)
C16 C1 C2 C3 64.3(3)
C13 C1 C2 C7 3.7(2)
C14 C1 C2 C7 123.1(2)
C16 C1 C2 C7 -114.0(2)
C7 C2 C3 C4 -1.0(3)
C1 C2 C3 C4 -179.2(2)
C2 C3 C4 C5 0.0(3)
C2 C3 C4 C30 -179.7(2)
C3 C4 C5 C6 1.2(3)
C30 C4 C5 C6 -179.1(2)
C4 C5 C6 C7 -1.2(3)
C5 C6 C7 C2 0.2(3)
C5 C6 C7 C8 -176.6(2)
C3 C2 C7 C6 0.9(3)
C1 C2 C7 C6 179.44(19)
C3 C2 C7 C8 178.3(2)
C1 C2 C7 C8 -3.2(2)
C6 C7 C8 C9 0.6(4)
C2 C7 C8 C9 -176.4(2)
C6 C7 C8 C13 178.2(2)
C2 C7 C8 C13 1.2(2)
C13 C8 C9 C10 -2.5(3)
C7 C8 C9 C10 174.8(2)
C8 C9 C10 C11 1.3(3)
C9 C10 C11 C12 1.3(3)
C9 C10 C11 N3 -177.38(19)
C18 N3 C11 C12 -46.6(3)
C24 N3 C11 C12 129.1(2)
C18 N3 C11 C10 132.1(2)
C24 N3 C11 C10 -52.2(3)
C10 C11 C12 C13 -2.8(3)
N3 C11 C12 C13 175.87(19)
C11 C12 C13 C8 1.6(3)
C11 C12 C13 C1 -176.2(2)
C9 C8 C13 C12 1.0(3)
C7 C8 C13 C12 -176.83(19)
C9 C8 C13 C1 179.18(19)
C7 C8 C13 C1 1.3(2)
C2 C1 C13 C12 175.0(2)
C14 C1 C13 C12 54.5(3)
C16 C1 C13 C12 -67.5(3)
C2 C1 C13 C8 -3.0(2)
C14 C1 C13 C8 -123.50(19)
C16 C1 C13 C8 114.5(2)
C13 C1 C14 C15 46.3(3)
C2 C1 C14 C15 -66.6(2)
C16 C1 C14 C15 169.54(18)
C13 C1 C16 C17 -57.1(2)
C2 C1 C16 C17 54.0(3)
C14 C1 C16 C17 179.30(19)
C11 N3 C18 C23 151.8(2)
C24 N3 C18 C23 -23.7(3)
C11 N3 C18 C19 -28.0(3)
C24 N3 C18 C19 156.5(2)
C23 C18 C19 C20 -1.2(3)
N3 C18 C19 C20 178.6(2)
C18 C19 C20 C21 0.5(3)
C19 C20 C21 C22 0.8(3)
C20 C21 C22 C23 -1.5(3)
C21 C22 C23 C18 0.8(3)
C19 C18 C23 C22 0.6(3)
N3 C18 C23 C22 -179.2(2)
C18 N3 C24 C29 131.9(2)
C11 N3 C24 C29 -43.7(3)
C18 N3 C24 C25 -48.3(3)
C11 N3 C24 C25 136.1(2)
C29 C24 C25 C26 -2.3(3)
N3 C24 C25 C26 178.0(2)
C24 C25 C26 C27 1.7(3)
C25 C26 C27 C28 -0.1(3)
C26 C27 C28 C29 -0.8(3)
C27 C28 C29 C24 0.2(3)
C25 C24 C29 C28 1.4(3)
N3 C24 C29 C28 -178.87(19)
C5 C4 C30 C31' 19.4(5)
C3 C4 C30 C31' -160.9(4)
C5 C4 C30 C31 148.6(3)
C3 C4 C30 C31 -31.7(5)
C4 C30 C31 C33 -177.7(3)
C4 C30 C31 C32 4.3(6)
C4 C30 C31' C32' 1.9(7)
C4 C30 C31' C33' 179.4(3)
